data_7033875
loop_
_publ_author_name
'Mondal, Amit Kumar'
'Goswami, Soumyabrata'
'Konar, Sanjit'

_publ_section_title
;
 Influence of the coordination environment on slow magnetic relaxation and
 photoluminescence behavior in two mononuclear dysprosium(iii) based
 single molecule magnets.
;
_journal_issue 11
_journal_name_full 'Dalton transactions (Cambridge, England : 2003)'
_journal_page_first 5086
_journal_page_last 5094
_journal_paper_doi 10.1039/c4dt03620d
_journal_volume 44
_journal_year 2015
_chemical_formula_moiety 'C23 H20 Dy N6 O9, N O3'
_chemical_formula_sum 'C23 H20 Dy N7 O12'
_chemical_formula_weight 748.96
_space_group_IT_number 2
_symmetry_cell_setting triclinic
_symmetry_space_group_name_Hall '-P 1'
_symmetry_space_group_name_H-M 'P -1'
_atom_sites_solution_hydrogens geom
_atom_sites_solution_primary direct
_atom_sites_solution_secondary difmap
_audit_creation_method SHELXL-97
_audit_update_record
;
2014-10-08 deposited with the CCDC.
2015-01-30 downloaded from the CCDC.
;
_cell_angle_alpha 85.771(5)
_cell_angle_beta 85.202(7)
_cell_angle_gamma 86.025(6)
_cell_formula_units_Z 2
_cell_length_a 8.073(3)
_cell_length_b 11.659(4)
_cell_length_c 16.832(5)
_cell_measurement_reflns_used 2678
_cell_measurement_temperature 296(2)
_cell_measurement_theta_max 29.50
_cell_measurement_theta_min 7.29
_cell_volume 1571.2(9)
_computing_cell_refinement 'Bruker SAINT'
_computing_data_collection 'Bruker APEX2'
_computing_data_reduction 'Bruker SAINT'
_computing_molecular_graphics 'Bruker SHELXTL'
_computing_publication_material 'Bruker SHELXTL'
_computing_structure_refinement 'SHELXL-97 (Sheldrick, 2008)'
_computing_structure_solution 'SHELXS-97 (Sheldrick, 2008)'
_diffrn_ambient_temperature 296(2)
_diffrn_measured_fraction_theta_full 1.000
_diffrn_measured_fraction_theta_max 1.000
_diffrn_radiation_monochromator graphite
_diffrn_radiation_source 'fine-focus sealed tube'
_diffrn_radiation_type MoK\a
_diffrn_radiation_wavelength 0.71073
_diffrn_reflns_av_R_equivalents 0.0129
_diffrn_reflns_av_sigmaI/netI 0.0024
_diffrn_reflns_limit_h_max 10
_diffrn_reflns_limit_h_min -10
_diffrn_reflns_limit_k_max 15
_diffrn_reflns_limit_k_min -15
_diffrn_reflns_limit_l_max 21
_diffrn_reflns_limit_l_min 0
_diffrn_reflns_number 7424
_diffrn_reflns_theta_full 27.45
_diffrn_reflns_theta_max 27.45
_diffrn_reflns_theta_min 1.22
_exptl_absorpt_coefficient_mu 2.444
_exptl_absorpt_correction_T_max 0.532
_exptl_absorpt_correction_T_min 0.430
_exptl_absorpt_correction_type multi-scan
_exptl_absorpt_process_details multi-scan
_exptl_crystal_colour yellow
_exptl_crystal_density_diffrn 1.583
_exptl_crystal_density_method 'not measured'
_exptl_crystal_description needle
_exptl_crystal_F_000 738.0
_exptl_crystal_size_max 0.35
_exptl_crystal_size_mid 0.29
_exptl_crystal_size_min 0.26
_platon_squeeze_details
; 
 ? 
;
_refine_diff_density_max 1.944
_refine_diff_density_min -3.177
_refine_diff_density_rms 0.175
_refine_ls_extinction_method none
_refine_ls_goodness_of_fit_ref 1.551
_refine_ls_hydrogen_treatment mixed
_refine_ls_matrix_type full
_refine_ls_number_parameters 368
_refine_ls_number_reflns 7178
_refine_ls_number_restraints 147
_refine_ls_restrained_S_all 1.569
_refine_ls_R_factor_all 0.0424
_refine_ls_R_factor_gt 0.0423
_refine_ls_shift/su_max 0.029
_refine_ls_shift/su_mean 0.017
_refine_ls_structure_factor_coef Fsqd
_refine_ls_weighting_details 'calc w=1/[\s^2^(Fo^2^)+(0.0100P)^2^+10.2881P] where P=(Fo^2^+2Fc^2^)/3'
_refine_ls_weighting_scheme calc
_refine_ls_wR_factor_gt 0.1113
_refine_ls_wR_factor_ref 0.1113
_reflns_number_gt 7171
_reflns_number_total 7178
_reflns_threshold_expression >2sigma(I)
_cod_data_source_file c4dt03620d2.cif
_cod_data_source_block AMDy2
_cod_depositor_comments
;
The following automatic conversions were performed:

'_symmetry_cell_setting' value 'Triclinic' changed to 'triclinic'
according to
/usr/data/users/saulius/crontab/automatic-downloads/rss-feeds/RSC/lib/dictionaries/cif_core.dic
dictionary named 'cif_core.dic' version 2.4.2 from 2011-04-26.

Automatic conversion script
Id: cif_fix_values 3008 2015-01-20 13:52:24Z robertas 

 Adding full bibliography for 7033875--7033876.cif.
;
_cod_original_cell_volume 1571.3(9)
_cod_database_code 7033875

loop_
_symmetry_equiv_pos_as_xyz
'x, y, z'
'-x, -y, -z'

loop_
_atom_site_label
_atom_site_type_symbol
_atom_site_fract_x
_atom_site_fract_y
_atom_site_fract_z
_atom_site_U_iso_or_equiv
_atom_site_adp_type
_atom_site_occupancy
_atom_site_symmetry_multiplicity
_atom_site_calc_flag
_atom_site_refinement_flags
C1 C 1.3186(5) 0.3267(3) 0.1654(2) 0.0246(11) Uani 1 1 d GU
H1A H 1.3839 0.2639 0.1469 0.029 Uiso 1 1 calc R
C5 C 1.3319(5) 0.4350(4) 0.1259(2) 0.0556(14) Uani 1 1 d GU
H5 H 1.4061 0.4446 0.0809 0.067 Uiso 1 1 calc R
C4 C 1.2343(6) 0.5290(3) 0.1535(3) 0.0556(14) Uani 1 1 d GU
N1 N 1.1234(4) 0.5147(2) 0.2207(2) 0.0228(9) Uani 1 1 d GU
C3 C 1.1101(4) 0.4064(3) 0.26025(19) 0.0208(10) Uani 1 1 d GU
C2 C 1.2077(5) 0.3124(2) 0.2326(2) 0.0439(16) Uani 1 1 d GU
H2A H 1.1988 0.2399 0.2591 0.053 Uiso 1 1 calc R
Dy1 Dy 0.89852(3) 0.66915(2) 0.254787(14) 0.01722(8) Uani 1 1 d U
O4 O 1.2330(9) 1.0046(6) 0.0250(4) 0.0648(17) Uani 1 1 d U
H4A H 1.3191 0.9993 0.0480 0.097 Uiso 1 1 calc R
O5 O 0.7366(6) 0.4254(4) 0.5624(3) 0.0371(10) Uani 1 1 d U
H2 H 0.7935 0.4301 0.5198 0.056 Uiso 1 1 calc R
O6 O 0.9262(5) 0.8733(4) 0.2169(3) 0.0279(8) Uani 1 1 d U
O7 O 0.7404(5) 0.6828(4) 0.3744(3) 0.0300(9) Uani 1 1 d U
O1 O 0.6195(6) 0.7522(4) 0.2287(3) 0.0320(9) Uani 1 1 d U
O3 O 0.7478(5) 0.5074(3) 0.2066(2) 0.0245(8) Uani 1 1 d U
O2 O 1.1067(5) 0.7212(3) 0.3323(2) 0.0249(8) Uani 1 1 d U
O11 O 0.8523(5) 0.6356(4) 0.1152(3) 0.0300(9) Uani 1 1 d U
O12 O 0.7185(5) 0.4939(4) 0.0787(2) 0.0274(9) Uani 1 1 d U
N2 N 0.9231(6) 0.4961(4) 0.3513(3) 0.0195(8) Uani 1 1 d U
N3 N 0.8354(6) 0.5036(4) 0.4225(3) 0.0234(9) Uani 1 1 d U
N4 N 1.1371(5) 0.7229(4) 0.1545(3) 0.0197(8) Uani 1 1 d U
N5 N 1.1396(6) 0.8354(4) 0.1285(3) 0.0198(9) Uani 1 1 d U
H4 H 1.2133 0.8588 0.0921 0.024 Uiso 1 1 calc R
N6 N 0.7670(6) 0.5437(4) 0.1341(3) 0.0203(9) Uani 1 1 d U
C6 C 1.0045(7) 0.4015(5) 0.3348(4) 0.0269(11) Uani 1 1 d U
C7 C 1.2465(7) 0.6498(5) 0.1220(3) 0.0235(11) Uani 1 1 d U
C8 C 1.3712(8) 0.6838(6) 0.0573(4) 0.0327(13) Uani 1 1 d U
H8A H 1.3337 0.6676 0.0069 0.049 Uiso 1 1 calc R
H8B H 1.4753 0.6411 0.0652 0.049 Uiso 1 1 calc R
H8C H 1.3860 0.7647 0.0576 0.049 Uiso 1 1 calc R
C9 C 0.9992(7) 0.2935(5) 0.3880(4) 0.0261(11) Uani 1 1 d U
H9A H 1.0539 0.3031 0.4353 0.039 Uiso 1 1 calc R
H9B H 1.0550 0.2309 0.3604 0.039 Uiso 1 1 calc R
H9C H 0.8854 0.2769 0.4025 0.039 Uiso 1 1 calc R
C10 C 1.0210(7) 0.9108(5) 0.1620(3) 0.0207(10) Uani 1 1 d U
C11 C 1.0144(8) 1.0337(4) 0.1305(4) 0.0252(11) Uani 1 1 d U
C12 C 0.8915(7) 1.1071(5) 0.1671(4) 0.0276(12) Uani 1 1 d U
H12 H 0.8223 1.0809 0.2107 0.033 Uiso 1 1 calc R
C13 C 0.8763(8) 1.2229(5) 0.1353(5) 0.0388(16) Uani 1 1 d U
H13 H 0.7942 1.2731 0.1579 0.047 Uiso 1 1 calc R
C14 C 0.9803(8) 1.2631(5) 0.0713(3) 0.0273(12) Uani 1 1 d U
H14 H 0.9717 1.3401 0.0525 0.033 Uiso 1 1 calc R
C15 C 1.0916(8) 1.1904(5) 0.0379(4) 0.0273(12) Uani 1 1 d U
H15 H 1.1592 1.2160 -0.0064 0.033 Uiso 1 1 calc R
C16 C 1.1108(12) 1.0755(8) 0.0672(6) 0.058(2) Uani 1 1 d U
C17 C 0.7420(7) 0.6018(5) 0.4317(3) 0.0224(10) Uani 1 1 d U
C18 C 0.6436(7) 0.6154(5) 0.5100(3) 0.0206(10) Uani 1 1 d U
C19 C 0.5537(10) 0.7178(6) 0.5233(4) 0.0408(15) Uani 1 1 d U
H19 H 0.5506 0.7756 0.4822 0.049 Uiso 1 1 calc R
C20 C 0.4698(9) 0.7360(7) 0.5946(4) 0.0426(16) Uani 1 1 d U
H20 H 0.4160 0.8078 0.6029 0.051 Uiso 1 1 calc R
C21 C 0.4626(9) 0.6491(6) 0.6558(4) 0.0375(14) Uani 1 1 d U
H21 H 0.3977 0.6578 0.7036 0.045 Uiso 1 1 calc R
C22 C 0.5580(9) 0.5494(7) 0.6409(4) 0.0396(15) Uani 1 1 d U
H22 H 0.5625 0.4920 0.6822 0.048 Uiso 1 1 calc R
C23 C 0.6435(7) 0.5288(5) 0.5727(3) 0.0242(11) Uani 1 1 d U
O10 O 0.4398(10) 0.0374(7) 0.1910(5) 0.0745(19) Uani 1 1 d U
O9 O 0.5355(7) 0.1163(5) 0.0791(3) 0.0500(13) Uani 1 1 d U
O8 O 0.602(3) -0.0726(13) 0.1070(10) 0.254(9) Uani 1 1 d U
N16 N 0.526(4) 0.0210(17) 0.1271(13) 0.254(9) Uani 1 1 d U

loop_
_atom_site_aniso_label
_atom_site_aniso_U_11
_atom_site_aniso_U_22
_atom_site_aniso_U_33
_atom_site_aniso_U_23
_atom_site_aniso_U_13
_atom_site_aniso_U_12
C1 0.020(3) 0.029(3) 0.023(3) 0.000(2) 0.000(2) 0.003(2)
C5 0.055(3) 0.042(3) 0.071(4) -0.015(3) -0.013(3) 0.006(2)
C4 0.055(3) 0.042(3) 0.071(4) -0.015(3) -0.013(3) 0.006(2)
N1 0.017(2) 0.0138(19) 0.038(3) -0.0030(17) -0.0044(18) -0.0024(16)
C3 0.019(2) 0.020(2) 0.023(3) -0.0020(19) -0.0042(19) -0.0003(19)
C2 0.046(4) 0.029(3) 0.062(4) -0.024(3) -0.035(3) 0.016(3)
Dy1 0.01728(12) 0.01722(12) 0.01713(12) -0.00117(8) -0.00124(8) -0.00111(8)
O4 0.061(4) 0.063(4) 0.070(4) -0.006(3) -0.006(3) 0.000(3)
O5 0.037(3) 0.031(2) 0.044(3) 0.004(2) -0.013(2) -0.0056(19)
O6 0.024(2) 0.0244(19) 0.035(2) -0.0027(16) 0.0000(17) -0.0007(16)
O7 0.024(2) 0.025(2) 0.042(2) -0.0028(17) -0.0027(17) 0.0004(16)
O1 0.031(2) 0.039(2) 0.025(2) -0.0025(18) -0.0016(17) 0.0083(18)
O3 0.027(2) 0.0246(19) 0.0223(18) -0.0025(15) -0.0004(15) -0.0051(16)
O2 0.028(2) 0.0242(19) 0.0230(19) -0.0015(15) -0.0021(15) -0.0033(16)
O11 0.025(2) 0.040(2) 0.025(2) 0.0025(17) -0.0023(16) -0.0050(17)
O12 0.0218(19) 0.040(2) 0.0215(19) -0.0056(17) -0.0007(15) -0.0034(17)
N2 0.019(2) 0.019(2) 0.021(2) -0.0008(16) -0.0030(16) -0.0034(16)
N3 0.022(2) 0.028(2) 0.020(2) -0.0011(18) -0.0012(17) 0.0008(18)
N4 0.017(2) 0.019(2) 0.022(2) 0.0044(17) -0.0031(16) -0.0011(16)
N5 0.019(2) 0.024(2) 0.017(2) 0.0040(17) -0.0022(16) -0.0058(17)
N6 0.019(2) 0.018(2) 0.025(2) -0.0047(17) -0.0042(17) 0.0022(16)
C6 0.025(3) 0.025(3) 0.031(3) -0.009(2) -0.010(2) 0.005(2)
C7 0.020(2) 0.025(3) 0.026(3) -0.008(2) -0.006(2) 0.003(2)
C8 0.026(3) 0.042(4) 0.032(3) -0.014(3) -0.003(2) -0.002(3)
C9 0.026(3) 0.026(3) 0.028(3) -0.001(2) -0.008(2) -0.003(2)
C10 0.020(2) 0.020(2) 0.023(3) -0.0022(19) -0.004(2) -0.0018(19)
C11 0.035(3) 0.012(2) 0.031(3) -0.0055(19) -0.022(2) 0.005(2)
C12 0.022(3) 0.029(3) 0.030(3) 0.013(2) -0.006(2) -0.006(2)
C13 0.021(3) 0.019(3) 0.077(5) -0.001(3) -0.009(3) 0.000(2)
C14 0.034(3) 0.024(3) 0.024(3) 0.002(2) -0.006(2) -0.006(2)
C15 0.033(3) 0.025(3) 0.025(3) 0.000(2) -0.005(2) -0.006(2)
C16 0.064(6) 0.050(4) 0.059(5) 0.002(4) 0.002(4) -0.005(4)
C17 0.030(3) 0.018(2) 0.021(2) -0.0011(19) -0.007(2) -0.004(2)
C18 0.023(3) 0.020(2) 0.020(2) -0.0016(19) -0.0039(19) -0.002(2)
C19 0.046(4) 0.039(4) 0.038(3) -0.006(3) -0.009(3) 0.007(3)
C20 0.036(4) 0.052(4) 0.040(4) -0.008(3) -0.001(3) 0.000(3)
C21 0.038(4) 0.041(4) 0.034(3) -0.004(3) -0.001(3) -0.004(3)
C22 0.032(3) 0.057(4) 0.029(3) 0.009(3) -0.003(3) -0.007(3)
C23 0.029(3) 0.023(3) 0.020(2) -0.002(2) 0.001(2) -0.006(2)
O10 0.075(5) 0.070(5) 0.079(5) 0.000(4) -0.014(4) -0.008(4)
O9 0.048(3) 0.053(3) 0.051(3) -0.009(3) -0.005(3) -0.003(3)
O8 0.43(2) 0.120(8) 0.174(11) 0.032(8) 0.124(12) 0.082(12)
N16 0.43(2) 0.120(8) 0.174(11) 0.032(8) 0.124(12) 0.082(12)

loop_
_atom_type_symbol
_atom_type_description
_atom_type_scat_dispersion_real
_atom_type_scat_dispersion_imag
_atom_type_scat_source
C C 0.0033 0.0016 'International Tables Vol C Tables 4.2.6.8 and 6.1.1.4'
Dy Dy -0.1892 4.4098 'International Tables Vol C Tables 4.2.6.8 and 6.1.1.4'
N N 0.0061 0.0033 'International Tables Vol C Tables 4.2.6.8 and 6.1.1.4'
O O 0.0106 0.0060 'International Tables Vol C Tables 4.2.6.8 and 6.1.1.4'
H H 0.0000 0.0000 'International Tables Vol C Tables 4.2.6.8 and 6.1.1.4'

loop_
_geom_angle_atom_site_label_1
_geom_angle_atom_site_label_2
_geom_angle_atom_site_label_3
_geom_angle
C5 C1 C2 120.0
C5 C1 H1A 120.0
C2 C1 H1A 120.0
C1 C5 C4 120.0
C1 C5 H5 120.0
C4 C5 H5 120.0
C5 C4 N1 120.0
C5 C4 C7 125.6(3)
N1 C4 C7 114.1(3)
C3 N1 C4 120.0
C3 N1 Dy1 117.50(18)
C4 N1 Dy1 121.02(18)
N1 C3 C2 120.0
N1 C3 C6 116.2(3)
C2 C3 C6 123.4(3)
C3 C2 C1 120.0
C3 C2 H2A 120.0
C1 C2 H2A 120.0
O7 Dy1 O2 81.56(15)
O7 Dy1 O6 99.71(15)
O2 Dy1 O6 75.74(14)
O7 Dy1 O1 70.97(15)
O2 Dy1 O1 133.83(15)
O6 Dy1 O1 73.34(15)
O7 Dy1 O11 137.31(15)
O2 Dy1 O11 140.86(14)
O6 Dy1 O11 90.03(15)
O1 Dy1 O11 72.40(14)
O7 Dy1 N2 64.74(15)
O2 Dy1 N2 78.92(14)
O6 Dy1 N2 152.05(15)
O1 Dy1 N2 118.40(15)
O11 Dy1 N2 117.33(15)
O7 Dy1 N1 126.80(14)
O2 Dy1 N1 80.37(13)
O6 Dy1 N1 123.09(13)
O1 Dy1 N1 145.71(14)
O11 Dy1 N1 77.43(14)
N2 Dy1 N1 62.84(14)
O7 Dy1 O3 96.24(14)
O2 Dy1 O3 146.94(14)
O6 Dy1 O3 136.53(14)
O1 Dy1 O3 74.23(15)
O11 Dy1 O3 52.69(14)
N2 Dy1 O3 70.57(14)
N1 Dy1 O3 74.69(13)
O7 Dy1 N4 153.39(15)
O2 Dy1 N4 75.16(14)
O6 Dy1 N4 62.37(14)
O1 Dy1 N4 117.34(15)
O11 Dy1 N4 66.00(14)
N2 Dy1 N4 121.64(14)
N1 Dy1 N4 61.83(13)
O3 Dy1 N4 110.29(14)
C16 O4 H4A 109.3
C23 O5 H2 109.5
C10 O6 Dy1 124.5(4)
C17 O7 Dy1 123.0(4)
N6 O3 Dy1 93.7(3)
N6 O11 Dy1 94.9(3)
C6 N2 N3 119.8(5)
C6 N2 Dy1 124.0(4)
N3 N2 Dy1 116.1(3)
C17 N3 N2 115.6(5)
C7 N4 N5 118.6(5)
C7 N4 Dy1 124.9(4)
N5 N4 Dy1 116.3(3)
N4 N5 C10 117.8(4)
N4 N5 H4 121.1
C10 N5 H4 121.1
O12 N6 O3 123.6(5)
O12 N6 O11 117.6(5)
O3 N6 O11 118.7(4)
N2 C6 C3 115.3(5)
N2 C6 C9 123.8(6)
C3 C6 C9 120.9(5)
N4 C7 C8 122.9(5)
N4 C7 C4 115.0(5)
C8 C7 C4 122.1(5)
C7 C8 H8A 109.5
C7 C8 H8B 109.5
H8A C8 H8B 109.5
C7 C8 H8C 109.5
H8A C8 H8C 109.5
H8B C8 H8C 109.5
C6 C9 H9A 109.5
C6 C9 H9B 109.5
H9A C9 H9B 109.5
C6 C9 H9C 109.5
H9A C9 H9C 109.5
H9B C9 H9C 109.5
O6 C10 N5 117.9(5)
O6 C10 C11 123.4(5)
N5 C10 C11 118.7(5)
C16 C11 C12 119.1(6)
C16 C11 C10 124.4(6)
C12 C11 C10 116.4(6)
C11 C12 C13 117.4(6)
C11 C12 H12 121.3
C13 C12 H12 121.3
C14 C13 C12 121.7(6)
C14 C13 H13 119.1
C12 C13 H13 119.1
C15 C14 C13 118.7(6)
C15 C14 H14 120.7
C13 C14 H14 120.7
C14 C15 C16 121.6(7)
C14 C15 H15 119.2
C16 C15 H15 119.2
C11 C16 C15 121.5(8)
C11 C16 O4 122.1(8)
C15 C16 O4 116.4(8)
O7 C17 N3 120.5(5)
O7 C17 C18 121.7(5)
N3 C17 C18 117.8(5)
C19 C18 C23 117.9(6)
C19 C18 C17 119.4(5)
C23 C18 C17 122.6(5)
C20 C19 C18 121.5(7)
C20 C19 H19 119.3
C18 C19 H19 119.3
C19 C20 C21 121.0(7)
C19 C20 H20 119.5
C21 C20 H20 119.5
C22 C21 C20 115.4(7)
C22 C21 H21 122.3
C20 C21 H21 122.3
C23 C22 C21 125.2(7)
C23 C22 H22 117.4
C21 C22 H22 117.4
C22 C23 O5 121.7(6)
C22 C23 C18 118.7(6)
O5 C23 C18 119.6(5)
O10 N16 O8 127.0(18)
O10 N16 O9 112.3(15)
O8 N16 O9 120.7(17)

loop_
_geom_bond_atom_site_label_1
_geom_bond_atom_site_label_2
_geom_bond_distance
C1 C5 1.3900
C1 C2 1.3900
C1 H1A 0.9300
C5 C4 1.3900
C5 H5 0.9300
C4 N1 1.3900
C4 C7 1.474(6)
N1 C3 1.3900
N1 Dy1 2.528(3)
C3 C2 1.3900
C3 C6 1.457(7)
C2 H2A 0.9300
Dy1 O7 2.302(5)
Dy1 O2 2.350(4)
Dy1 O6 2.438(4)
Dy1 O1 2.450(4)
Dy1 O11 2.472(4)
Dy1 N2 2.504(5)
Dy1 O3 2.531(4)
Dy1 N4 2.534(5)
O4 C16 1.420(11)
O4 H4A 0.8201
O5 C23 1.390(7)
O5 H2 0.8200
O6 C10 1.225(7)
O7 C17 1.299(7)
O3 N6 1.263(6)
O11 N6 1.318(6)
O12 N6 1.237(6)
N2 C6 1.280(7)
N2 N3 1.345(6)
N3 C17 1.337(7)
N4 C7 1.299(7)
N4 N5 1.353(6)
N5 C10 1.368(7)
N5 H4 0.8600
C6 C9 1.491(8)
C7 C8 1.472(9)
C8 H8A 0.9600
C8 H8B 0.9600
C8 H8C 0.9600
C9 H9A 0.9600
C9 H9B 0.9600
C9 H9C 0.9600
C10 C11 1.489(7)
C11 C16 1.348(11)
C11 C12 1.399(9)
C12 C13 1.416(8)
C12 H12 0.9300
C13 C14 1.383(10)
C13 H13 0.9300
C14 C15 1.313(9)
C14 H14 0.9300
C15 C16 1.396(11)
C15 H15 0.9300
C17 C18 1.494(8)
C18 C19 1.376(9)
C18 C23 1.406(8)
C19 C20 1.352(10)
C19 H19 0.9300
C20 C21 1.392(10)
C20 H20 0.9300
C21 C22 1.376(11)
C21 H21 0.9300
C22 C23 1.317(9)
C22 H22 0.9300
O10 N16 1.251(19)
O9 N16 1.328(18)
O8 N16 1.27(2)

loop_
_geom_torsion_atom_site_label_1
_geom_torsion_atom_site_label_2
_geom_torsion_atom_site_label_3
_geom_torsion_atom_site_label_4
_geom_torsion
C2 C1 C5 C4 0.0
C1 C5 C4 N1 0.0
C1 C5 C4 C7 174.1(5)
C5 C4 N1 C3 0.0
C7 C4 N1 C3 -174.7(4)
C5 C4 N1 Dy1 -165.8(2)
C7 C4 N1 Dy1 19.5(4)
C4 N1 C3 C2 0.0
Dy1 N1 C3 C2 166.2(2)
C4 N1 C3 C6 173.6(4)
Dy1 N1 C3 C6 -20.2(4)
N1 C3 C2 C1 0.0
C6 C3 C2 C1 -173.1(4)
C5 C1 C2 C3 0.0
C3 N1 Dy1 O7 28.2(3)
C4 N1 Dy1 O7 -165.7(2)
C3 N1 Dy1 O2 99.9(2)
C4 N1 Dy1 O2 -94.0(2)
C3 N1 Dy1 O6 165.8(2)
C4 N1 Dy1 O6 -28.1(3)
C3 N1 Dy1 O1 -83.8(3)
C4 N1 Dy1 O1 82.3(3)
C3 N1 Dy1 O11 -112.5(2)
C4 N1 Dy1 O11 53.6(2)
C3 N1 Dy1 N2 17.5(2)
C4 N1 Dy1 N2 -176.4(2)
C3 N1 Dy1 O3 -58.2(2)
C4 N1 Dy1 O3 107.9(2)
C3 N1 Dy1 N4 178.2(3)
C4 N1 Dy1 N4 -15.7(2)
O7 Dy1 O6 C10 169.2(4)
O2 Dy1 O6 C10 90.5(4)
O1 Dy1 O6 C10 -124.2(5)
O11 Dy1 O6 C10 -52.6(4)
N2 Dy1 O6 C10 116.1(5)
N1 Dy1 O6 C10 22.4(5)
O3 Dy1 O6 C10 -80.9(5)
N4 Dy1 O6 C10 10.0(4)
O2 Dy1 O7 C17 -80.0(4)
O6 Dy1 O7 C17 -153.8(4)
O1 Dy1 O7 C17 137.7(5)
O11 Dy1 O7 C17 105.4(4)
N2 Dy1 O7 C17 1.7(4)
N1 Dy1 O7 C17 -8.8(5)
O3 Dy1 O7 C17 66.8(4)
N4 Dy1 O7 C17 -109.0(5)
O7 Dy1 O3 N6 146.3(3)
O2 Dy1 O3 N6 -129.6(3)
O6 Dy1 O3 N6 35.1(4)
O1 Dy1 O3 N6 78.1(3)
O11 Dy1 O3 N6 -1.5(3)
N2 Dy1 O3 N6 -153.3(3)
N1 Dy1 O3 N6 -87.2(3)
N4 Dy1 O3 N6 -35.7(3)
O7 Dy1 O11 N6 -49.9(4)
O2 Dy1 O11 N6 138.6(3)
O6 Dy1 O11 N6 -154.4(3)
O1 Dy1 O11 N6 -81.9(3)
N2 Dy1 O11 N6 31.6(3)
N1 Dy1 O11 N6 81.6(3)
O3 Dy1 O11 N6 1.4(3)
N4 Dy1 O11 N6 146.2(3)
O7 Dy1 N2 C6 173.9(5)
O2 Dy1 N2 C6 -100.3(5)
O6 Dy1 N2 C6 -125.5(5)
O1 Dy1 N2 C6 125.6(4)
O11 Dy1 N2 C6 41.8(5)
N1 Dy1 N2 C6 -15.5(4)
O3 Dy1 N2 C6 66.8(4)
N4 Dy1 N2 C6 -35.6(5)
O7 Dy1 N2 N3 -1.9(3)
O2 Dy1 N2 N3 84.0(4)
O6 Dy1 N2 N3 58.7(5)
O1 Dy1 N2 N3 -50.2(4)
O11 Dy1 N2 N3 -134.0(3)
N1 Dy1 N2 N3 168.7(4)
O3 Dy1 N2 N3 -108.9(4)
N4 Dy1 N2 N3 148.7(3)
C6 N2 N3 C17 -174.0(5)
Dy1 N2 N3 C17 1.9(6)
O7 Dy1 N4 C7 127.9(5)
O2 Dy1 N4 C7 98.1(4)
O6 Dy1 N4 C7 179.5(5)
O1 Dy1 N4 C7 -129.9(4)
O11 Dy1 N4 C7 -76.9(4)
N2 Dy1 N4 C7 31.5(5)
N1 Dy1 N4 C7 11.2(4)
O3 Dy1 N4 C7 -47.6(5)
O7 Dy1 N4 N5 -58.2(5)
O2 Dy1 N4 N5 -87.9(4)
O6 Dy1 N4 N5 -6.5(3)
O1 Dy1 N4 N5 44.1(4)
O11 Dy1 N4 N5 97.0(4)
N2 Dy1 N4 N5 -154.5(3)
N1 Dy1 N4 N5 -174.8(4)
O3 Dy1 N4 N5 126.3(3)
C7 N4 N5 C10 178.5(5)
Dy1 N4 N5 C10 4.1(6)
Dy1 O3 N6 O12 178.2(4)
Dy1 O3 N6 O11 2.5(5)
Dy1 O11 N6 O12 -178.5(4)
Dy1 O11 N6 O3 -2.6(5)
N3 N2 C6 C3 -173.3(4)
Dy1 N2 C6 C3 11.1(7)
N3 N2 C6 C9 4.6(8)
Dy1 N2 C6 C9 -171.0(4)
N1 C3 C6 N2 6.6(6)
C2 C3 C6 N2 179.9(4)
N1 C3 C6 C9 -171.5(4)
C2 C3 C6 C9 1.9(7)
N5 N4 C7 C8 -1.1(8)
Dy1 N4 C7 C8 172.7(4)
N5 N4 C7 C4 -179.6(4)
Dy1 N4 C7 C4 -5.8(7)
C5 C4 C7 N4 176.8(4)
N1 C4 C7 N4 -8.8(6)
C5 C4 C7 C8 -1.8(7)
N1 C4 C7 C8 172.6(4)
Dy1 O6 C10 N5 -12.0(7)
Dy1 O6 C10 C11 168.6(4)
N4 N5 C10 O6 4.5(7)
N4 N5 C10 C11 -176.0(4)
O6 C10 C11 C16 -175.9(7)
N5 C10 C11 C16 4.6(9)
O6 C10 C11 C12 -0.3(8)
N5 C10 C11 C12 -179.7(5)
C16 C11 C12 C13 -0.4(9)
C10 C11 C12 C13 -176.4(5)
C11 C12 C13 C14 -1.1(10)
C12 C13 C14 C15 2.6(10)
C13 C14 C15 C16 -2.4(10)
C12 C11 C16 C15 0.6(12)
C10 C11 C16 C15 176.2(6)
C12 C11 C16 O4 -177.2(7)
C10 C11 C16 O4 -1.6(13)
C14 C15 C16 C11 0.9(13)
C14 C15 C16 O4 178.8(7)
Dy1 O7 C17 N3 -1.5(7)
Dy1 O7 C17 C18 177.2(4)
N2 N3 C17 O7 -0.5(8)
N2 N3 C17 C18 -179.2(5)
O7 C17 C18 C19 -2.4(9)
N3 C17 C18 C19 176.3(6)
O7 C17 C18 C23 179.9(5)
N3 C17 C18 C23 -1.3(8)
C23 C18 C19 C20 1.1(10)
C17 C18 C19 C20 -176.6(6)
C18 C19 C20 C21 -4.1(12)
C19 C20 C21 C22 5.7(11)
C20 C21 C22 C23 -4.8(11)
C21 C22 C23 O5 -179.8(6)
C21 C22 C23 C18 2.1(11)
C19 C18 C23 C22 -0.1(9)
C17 C18 C23 C22 177.6(6)
C19 C18 C23 O5 -178.2(6)
C17 C18 C23 O5 -0.6(8)

loop_
_platon_squeeze_void_nr
_platon_squeeze_void_average_x
_platon_squeeze_void_average_y
_platon_squeeze_void_average_z
_platon_squeeze_void_volume
_platon_squeeze_void_count_electrons
_platon_squeeze_void_content
1 -0.044 0.000 0.500 264 22 ' '
